data_2219583
loop_
_publ_author_name
'Izotova, Lidiya'
'Ashurov, Jamshid'
'Talipov, Samat'
'Ibragimov, Bakhtiyar'
'Weber, Edwin'

_publ_section_title
;
 1,1'-Binaphthyl-2,2'-dicarboxylic acid--urea (1/1)
;
_journal_coeditor_code GK2167
_journal_issue 10
_journal_name_full 'Acta Crystallographica Section E'
_journal_page_first o1945
_journal_paper_doi 10.1107/S1600536808028997
_journal_volume 64
_journal_year 2008
_chemical_formula_iupac 'C22 H14 O4 , C H4 N2 O'
_chemical_formula_moiety 'C22 H14 O4 , C H4 N2 O'
_chemical_formula_sum 'C23 H18 N2 O5'
_chemical_formula_weight 402.39
_chemical_name_systematic
;
1,1-binaphthyl-2,2'-dicarboxylic acid--urea (1/1)
;
_space_group_IT_number 14
_symmetry_cell_setting monoclinic
_symmetry_space_group_name_Hall '-P 2ybc'
_symmetry_space_group_name_H-M 'P 1 21/c 1'
_atom_sites_solution_hydrogens geom
_atom_sites_solution_primary direct
_atom_sites_solution_secondary difmap
_audit_creation_method SHELXL97
_cell_angle_alpha 90.00
_cell_angle_beta 102.40(3)
_cell_angle_gamma 90.00
_cell_formula_units_Z 4
_cell_length_a 9.2560(19)
_cell_length_b 12.033(2)
_cell_length_c 17.958(4)
_cell_measurement_reflns_used 25
_cell_measurement_temperature 293(2)
_cell_measurement_theta_max 25
_cell_measurement_theta_min 10
_cell_volume 1953.5(7)
_computing_cell_refinement 'STADI4 (Stoe & Cie, 1997)'
_computing_data_collection 'STADI4 (Stoe & Cie, 1997)'
_computing_data_reduction 'X-RED (Stoe & Cie, 1997)'
_computing_molecular_graphics 'XP (Siemens, 1994)'
_computing_publication_material 'SHELXL97 (Sheldrick, 2008)'
_computing_structure_refinement 'SHELXL97 (Sheldrick, 2008)'
_computing_structure_solution 'SHELXS97 (Sheldrick, 2008)'
_diffrn_ambient_temperature 293(2)
_diffrn_measured_fraction_theta_full 0.996
_diffrn_measured_fraction_theta_max 0.996
_diffrn_measurement_device_type 'Stoe STADI4'
_diffrn_measurement_method \w/2\q
_diffrn_radiation_monochromator graphite
_diffrn_radiation_source 'fine-focus sealed tube'
_diffrn_radiation_type MoK\a
_diffrn_radiation_wavelength 0.71073
_diffrn_reflns_av_R_equivalents 0.0000
_diffrn_reflns_av_sigmaI/netI 0.0132
_diffrn_reflns_limit_h_max 10
_diffrn_reflns_limit_h_min -11
_diffrn_reflns_limit_k_max 14
_diffrn_reflns_limit_k_min 0
_diffrn_reflns_limit_l_max 21
_diffrn_reflns_limit_l_min 0
_diffrn_reflns_number 3416
_diffrn_reflns_theta_full 25.00
_diffrn_reflns_theta_max 25.00
_diffrn_reflns_theta_min 2.82
_diffrn_standards_decay_% 2.1
_diffrn_standards_interval_count 100
_diffrn_standards_number 3
_exptl_absorpt_coefficient_mu 0.098
_exptl_absorpt_correction_type none
_exptl_crystal_colour colourless
_exptl_crystal_density_diffrn 1.368
_exptl_crystal_density_method 'not measured'
_exptl_crystal_description prism
_exptl_crystal_F_000 840
_exptl_crystal_size_max 0.21
_exptl_crystal_size_mid 0.17
_exptl_crystal_size_min 0.12
_refine_diff_density_max 0.206
_refine_diff_density_min -0.178
_refine_ls_extinction_coef 0.0083(11)
_refine_ls_extinction_expression Fc^*^=kFc[1+0.001xFc^2^\l^3^/sin(2\q)]^-1/4^
_refine_ls_extinction_method 'SHELXL97 (Sheldrick, 2008)'
_refine_ls_goodness_of_fit_ref 1.087
_refine_ls_hydrogen_treatment mixed
_refine_ls_matrix_type full
_refine_ls_number_parameters 296
_refine_ls_number_reflns 3416
_refine_ls_number_restraints 0
_refine_ls_restrained_S_all 1.087
_refine_ls_R_factor_all 0.0551
_refine_ls_R_factor_gt 0.0439
_refine_ls_shift/su_max 0.000
_refine_ls_shift/su_mean 0.000
_refine_ls_structure_factor_coef Fsqd
_refine_ls_weighting_details 'calc w = 1/[\s^2^(Fo^2^)+(0.0500P)^2^+0.8710P] where P=(Fo^2^+2Fc^2^)/3'
_refine_ls_weighting_scheme calc
_refine_ls_wR_factor_gt 0.1068
_refine_ls_wR_factor_ref 0.1169
_reflns_number_gt 2874
_reflns_number_total 3416
_reflns_threshold_expression I>2\s(I)
_cod_data_source_file gk2167.cif
_cod_data_source_block I
_cod_original_sg_symbol_H-M 'P 21/c'
_cod_database_code 2219583
_cod_database_fobs_code 2219583

loop_
_symmetry_equiv_pos_as_xyz
'x, y, z'
'-x, y+1/2, -z+1/2'
'-x, -y, -z'
'x, -y-1/2, z-1/2'

loop_
_atom_site_type_symbol
_atom_site_label
_atom_site_fract_x
_atom_site_fract_y
_atom_site_fract_z
_atom_site_U_iso_or_equiv
_atom_site_adp_type
_atom_site_calc_flag
_atom_site_refinement_flags
_atom_site_occupancy
O O1 1.04973(17) 0.78156(13) 0.14183(10) 0.0668(5) Uani d . 1
O O2 1.08667(16) 0.61883(12) 0.19956(9) 0.0529(4) Uani d . 1
O O3 0.6667(2) 1.06357(13) 0.10984(10) 0.0687(5) Uani d . 1
O O4 0.6785(2) 0.89894(13) 0.16344(10) 0.0718(5) Uani d . 1
C C1 0.74291(19) 0.71568(14) 0.08151(10) 0.0335(4) Uani d . 1
C C2 0.84438(19) 0.65851(14) 0.13592(10) 0.0351(4) Uani d . 1
C C3 0.7992(2) 0.56422(15) 0.17243(11) 0.0407(4) Uani d . 1
H H3A 0.8687 0.5252 0.2080 0.049 Uiso calc R 1
C C4 0.6563(2) 0.52994(16) 0.15642(11) 0.0450(5) Uani d . 1
H H4A 0.6288 0.4687 0.1818 0.054 Uiso calc R 1
C C5 0.3993(2) 0.55259(17) 0.08479(13) 0.0531(5) Uani d . 1
H H5A 0.3696 0.4931 0.1109 0.064 Uiso calc R 1
C C6 0.2983(2) 0.60591(18) 0.03102(15) 0.0587(6) Uani d . 1
H H6A 0.1999 0.5835 0.0211 0.070 Uiso calc R 1
C C7 0.3414(2) 0.69477(17) -0.00973(14) 0.0544(6) Uani d . 1
H H7A 0.2720 0.7297 -0.0476 0.065 Uiso calc R 1
C C8 0.4844(2) 0.73021(16) 0.00577(12) 0.0448(5) Uani d . 1
H H8A 0.5112 0.7896 -0.0215 0.054 Uiso calc R 1
C C9 0.5929(2) 0.67850(14) 0.06262(10) 0.0364(4) Uani d . 1
C C10 0.5492(2) 0.58588(15) 0.10188(11) 0.0403(4) Uani d . 1
C C11 0.78527(18) 0.80838(14) 0.03449(10) 0.0333(4) Uani d . 1
C C12 0.75590(19) 0.91925(15) 0.04525(10) 0.0364(4) Uani d . 1
C C13 0.7863(2) 1.00037(15) -0.00665(11) 0.0439(5) Uani d . 1
H H13A 0.7633 1.0744 0.0001 0.053 Uiso calc R 1
C C14 0.8480(2) 0.97206(16) -0.06573(12) 0.0465(5) Uani d . 1
H H14A 0.8681 1.0270 -0.0985 0.056 Uiso calc R 1
C C15 0.9495(2) 0.82851(19) -0.13856(11) 0.0491(5) Uani d . 1
H H15A 0.9765 0.8828 -0.1698 0.059 Uiso calc R 1
C C16 0.9756(2) 0.7203(2) -0.15173(12) 0.0546(6) Uani d . 1
H H16A 1.0196 0.7010 -0.1918 0.065 Uiso calc R 1
C C17 0.9363(2) 0.63771(19) -0.10509(12) 0.0521(5) Uani d . 1
H H17A 0.9518 0.5634 -0.1152 0.062 Uiso calc R 1
C C18 0.8756(2) 0.66547(16) -0.04486(11) 0.0423(5) Uani d . 1
H H18A 0.8524 0.6096 -0.0136 0.051 Uiso calc R 1
C C19 0.84714(18) 0.77740(15) -0.02885(10) 0.0342(4) Uani d . 1
C C20 0.88207(19) 0.86064(16) -0.07834(10) 0.0381(4) Uani d . 1
C C21 1.0017(2) 0.69403(15) 0.15798(10) 0.0385(4) Uani d . 1
C C22 0.6974(2) 0.95702(15) 0.11195(11) 0.0408(4) Uani d . 1
C C23 0.4379(2) 0.74181(17) 0.24467(11) 0.0435(5) Uani d . 1
N N1 0.3833(2) 0.81441(17) 0.18972(12) 0.0572(5) Uani d . 1
N N2 0.5812(2) 0.7509(2) 0.27794(14) 0.0690(6) Uani d . 1
O O5 0.35758(16) 0.67037(14) 0.26518(9) 0.0594(4) Uani d . 1
H H1N 0.445(3) 0.857(2) 0.1710(13) 0.063(7) Uiso d . 1
H H2N 0.280(3) 0.807(2) 0.1663(16) 0.087(9) Uiso d . 1
H H2 1.189(3) 0.650(2) 0.2168(15) 0.083(8) Uiso d . 1
H H3 0.641(3) 1.091(3) 0.1565(18) 0.100(10) Uiso d . 1
H H3N 0.633(3) 0.795(2) 0.2542(17) 0.083(9) Uiso d . 1
H H4N 0.615(3) 0.700(3) 0.3100(19) 0.093(11) Uiso d . 1

loop_
_atom_site_aniso_label
_atom_site_aniso_U_11
_atom_site_aniso_U_22
_atom_site_aniso_U_33
_atom_site_aniso_U_12
_atom_site_aniso_U_13
_atom_site_aniso_U_23
O1 0.0498(9) 0.0573(10) 0.0848(12) -0.0176(7) -0.0043(8) 0.0312(9)
O2 0.0416(8) 0.0458(8) 0.0690(10) -0.0008(6) 0.0066(7) 0.0127(7)
O3 0.1151(15) 0.0404(9) 0.0566(10) 0.0209(9) 0.0317(10) -0.0009(7)
O4 0.1210(15) 0.0406(8) 0.0708(11) -0.0034(9) 0.0585(11) 0.0006(8)
C1 0.0404(10) 0.0274(9) 0.0344(9) -0.0037(7) 0.0121(7) -0.0020(7)
C2 0.0403(10) 0.0317(9) 0.0350(9) -0.0020(7) 0.0120(7) -0.0011(7)
C3 0.0473(11) 0.0363(10) 0.0384(10) -0.0021(8) 0.0091(8) 0.0055(8)
C4 0.0519(12) 0.0359(10) 0.0491(11) -0.0097(9) 0.0153(9) 0.0079(8)
C5 0.0490(12) 0.0401(11) 0.0712(14) -0.0126(9) 0.0153(11) 0.0033(10)
C6 0.0412(11) 0.0461(12) 0.0859(17) -0.0108(10) 0.0073(11) -0.0033(12)
C7 0.0447(11) 0.0411(11) 0.0705(14) -0.0001(9) -0.0028(10) -0.0010(10)
C8 0.0447(11) 0.0336(10) 0.0539(12) -0.0021(8) 0.0058(9) 0.0017(9)
C9 0.0404(10) 0.0294(9) 0.0411(10) -0.0028(7) 0.0126(8) -0.0027(7)
C10 0.0424(10) 0.0326(9) 0.0484(11) -0.0067(8) 0.0149(8) -0.0020(8)
C11 0.0344(9) 0.0306(9) 0.0346(9) -0.0048(7) 0.0069(7) 0.0010(7)
C12 0.0387(10) 0.0311(9) 0.0395(10) -0.0030(8) 0.0086(8) -0.0004(7)
C13 0.0524(11) 0.0293(9) 0.0511(12) -0.0001(8) 0.0134(9) 0.0049(8)
C14 0.0566(12) 0.0386(11) 0.0460(11) -0.0028(9) 0.0150(9) 0.0139(9)
C15 0.0494(12) 0.0611(13) 0.0392(10) -0.0014(10) 0.0151(9) 0.0077(9)
C16 0.0555(13) 0.0698(15) 0.0427(11) 0.0060(11) 0.0199(10) -0.0055(11)
C17 0.0571(13) 0.0484(12) 0.0536(12) 0.0049(10) 0.0181(10) -0.0100(10)
C18 0.0471(11) 0.0360(10) 0.0453(11) -0.0026(8) 0.0130(9) -0.0021(8)
C19 0.0328(9) 0.0343(9) 0.0346(9) -0.0029(7) 0.0050(7) -0.0006(7)
C20 0.0367(9) 0.0435(10) 0.0334(9) -0.0024(8) 0.0061(7) 0.0043(8)
C21 0.0421(10) 0.0381(10) 0.0362(9) -0.0038(8) 0.0100(8) 0.0022(8)
C22 0.0442(10) 0.0318(10) 0.0473(11) -0.0023(8) 0.0117(9) -0.0026(8)
C23 0.0412(10) 0.0495(12) 0.0415(10) -0.0041(9) 0.0124(8) 0.0005(9)
N1 0.0524(12) 0.0565(12) 0.0638(12) -0.0064(9) 0.0149(10) 0.0165(10)
N2 0.0466(11) 0.0865(17) 0.0713(14) -0.0114(11) 0.0071(10) 0.0190(13)
O5 0.0469(8) 0.0691(10) 0.0601(9) -0.0124(7) 0.0067(7) 0.0239(8)

loop_
_atom_type_symbol
_atom_type_description
_atom_type_scat_dispersion_real
_atom_type_scat_dispersion_imag
_atom_type_scat_source
C C 0.0033 0.0016 'International Tables Vol C Tables 4.2.6.8 and 6.1.1.4'
H H 0.0000 0.0000 'International Tables Vol C Tables 4.2.6.8 and 6.1.1.4'
N N 0.0061 0.0033 'International Tables Vol C Tables 4.2.6.8 and 6.1.1.4'
O O 0.0106 0.0060 'International Tables Vol C Tables 4.2.6.8 and 6.1.1.4'

loop_
_geom_angle_atom_site_label_1
_geom_angle_atom_site_label_2
_geom_angle_atom_site_label_3
_geom_angle
C21 O2 H2 109.1(16)
C22 O3 H3 113.5(18)
C2 C1 C9 119.32(16)
C2 C1 C11 123.14(16)
C9 C1 C11 117.20(15)
C1 C2 C3 120.09(16)
C1 C2 C21 121.49(16)
C3 C2 C21 118.42(16)
C4 C3 C2 121.10(18)
C4 C3 H3A 119.5
C2 C3 H3A 119.5
C3 C4 C10 120.76(17)
C3 C4 H4A 119.6
C10 C4 H4A 119.6
C6 C5 C10 121.1(2)
C6 C5 H5A 119.5
C10 C5 H5A 119.5
C5 C6 C7 120.3(2)
C5 C6 H6A 119.9
C7 C6 H6A 119.9
C8 C7 C6 120.4(2)
C8 C7 H7A 119.8
C6 C7 H7A 119.8
C7 C8 C9 121.25(19)
C7 C8 H8A 119.4
C9 C8 H8A 119.4
C8 C9 C10 117.99(17)
C8 C9 C1 122.51(16)
C10 C9 C1 119.51(17)
C4 C10 C5 121.86(18)
C4 C10 C9 119.16(17)
C5 C10 C9 118.98(18)
C12 C11 C19 119.17(16)
C12 C11 C1 123.72(16)
C19 C11 C1 116.86(15)
C11 C12 C13 119.94(17)
C11 C12 C22 121.57(16)
C13 C12 C22 118.46(16)
C14 C13 C12 121.26(18)
C14 C13 H13A 119.4
C12 C13 H13A 119.4
C13 C14 C20 120.91(17)
C13 C14 H14A 119.5
C20 C14 H14A 119.5
C16 C15 C20 121.41(19)
C16 C15 H15A 119.3
C20 C15 H15A 119.3
C15 C16 C17 120.02(19)
C15 C16 H16A 120.0
C17 C16 H16A 120.0
C18 C17 C16 120.4(2)
C18 C17 H17A 119.8
C16 C17 H17A 119.8
C17 C18 C19 121.42(19)
C17 C18 H18A 119.3
C19 C18 H18A 119.3
C18 C19 C20 117.83(16)
C18 C19 C11 122.32(16)
C20 C19 C11 119.85(16)
C14 C20 C15 122.35(18)
C14 C20 C19 118.80(17)
C15 C20 C19 118.86(18)
O1 C21 O2 122.05(18)
O1 C21 C2 125.36(17)
O2 C21 C2 112.58(16)
O4 C22 O3 121.59(19)
O4 C22 C12 125.48(17)
O3 C22 C12 112.93(17)
O5 C23 N1 121.08(19)
O5 C23 N2 121.6(2)
N1 C23 N2 117.3(2)
C23 N1 H1N 118.9(16)
C23 N1 H2N 116.6(17)
H1N N1 H2N 123(2)
C23 N2 H3N 115.2(19)
C23 N2 H4N 115(2)
H3N N2 H4N 127(3)

loop_
_geom_bond_atom_site_label_1
_geom_bond_atom_site_label_2
_geom_bond_distance
O1 C21 1.203(2)
O2 C21 1.320(2)
O2 H2 1.00(3)
O3 C22 1.312(2)
O3 H3 0.98(3)
O4 C22 1.202(2)
C1 C2 1.384(3)
C1 C9 1.429(3)
C1 C11 1.501(2)
C2 C3 1.418(2)
C2 C21 1.488(3)
C3 C4 1.356(3)
C3 H3A 0.9300
C4 C10 1.406(3)
C4 H4A 0.9300
C5 C6 1.353(3)
C5 C10 1.414(3)
C5 H5A 0.9300
C6 C7 1.401(3)
C6 H6A 0.9300
C7 C8 1.361(3)
C7 H7A 0.9300
C8 C9 1.413(3)
C8 H8A 0.9300
C9 C10 1.423(3)
C11 C12 1.383(2)
C11 C19 1.428(2)
C12 C13 1.419(3)
C12 C22 1.487(3)
C13 C14 1.352(3)
C13 H13A 0.9300
C14 C20 1.407(3)
C14 H14A 0.9300
C15 C16 1.354(3)
C15 C20 1.413(3)
C15 H15A 0.9300
C16 C17 1.397(3)
C16 H16A 0.9300
C17 C18 1.364(3)
C17 H17A 0.9300
C18 C19 1.414(3)
C18 H18A 0.9300
C19 C20 1.422(2)
C23 O5 1.243(2)
C23 N1 1.334(3)
C23 N2 1.337(3)
N1 H1N 0.89(3)
N1 H2N 0.96(3)
N2 H3N 0.88(3)
N2 H4N 0.85(3)

loop_
_geom_hbond_atom_site_label_D
_geom_hbond_atom_site_label_H
_geom_hbond_atom_site_label_A
_geom_hbond_site_symmetry_A
_geom_hbond_distance_DH
_geom_hbond_distance_HA
_geom_hbond_distance_DA
_geom_hbond_angle_DHA
N1 H1N O4 . 0.89(3) 2.25(3) 3.046(3) 149(2)
N1 H2N O1 1_455 0.96(3) 2.10(3) 3.048(3) 166(2)
O2 H2 O5 1_655 1.00(3) 1.63(3) 2.606(2) 162(2)
O3 H3 O5 2_655 0.98(3) 1.70(3) 2.637(2) 160(3)
N2 H3N O4 . 0.88(3) 2.17(3) 3.001(3) 157(3)

loop_
_cod_related_entry_id
_cod_related_entry_database
_cod_related_entry_code
1 ChemSpider 30655618
